data_7110704
loop_
_publ_author_name
'Ellis, Dianne D.'
'Jelliss, Paul A.'
'Stone, F. Gordon A.'

_publ_section_title
;
 Rhenacarborane complexes with nitrosyl and alkylidene ligands. Structures
 of the complexes [Re{&#xE006;C(OMe)C6H4Me-4}(NO)(CO)(\h5-7,8-C2B9H11)]
 and [Re(NO)(CNBut){\h5,\s-7-C&#xE006;N(H)But-7,8-C2B9H10}]
;
_journal_issue 23
_journal_name_full 'Chemical Communications'
_journal_page_first 2385
_journal_paper_doi 10.1039/a907144j
_journal_year 1999
_chemical_formula_moiety 'C12 H29 B9 N3 O Re'
_chemical_formula_structural '[Re(NO)(CN~t~Bu){C~2~B~9~H~10~CN(H)~t~Bu}]'
_chemical_formula_sum 'C12 H29 B9 N3 O Re'
_chemical_formula_weight 514.87
_chemical_name_systematic
; 
 ? 
;
_space_group_IT_number 14
_symmetry_cell_setting monoclinic
_symmetry_space_group_name_Hall '-P 2yn'
_symmetry_space_group_name_H-M 'P 1 21/n 1'
_atom_sites_solution_hydrogens geom
_atom_sites_solution_primary direct
_atom_sites_solution_secondary difmap
_audit_creation_method SHELXL
_cell_angle_alpha 90.00
_cell_angle_beta 109.110(19)
_cell_angle_gamma 90.00
_cell_formula_units_Z 8
_cell_length_a 18.6363(29)
_cell_length_b 11.7568(16)
_cell_length_c 21.2990(61)
_cell_measurement_reflns_used 25
_cell_measurement_temperature 293(2)
_cell_measurement_theta_max 17.8
_cell_measurement_theta_min 13.0
_cell_volume 4409.5(16)
_computing_cell_refinement 'Enraf Nonius CAD4'
_computing_data_collection 'Enraf Nonius CAD4'
_computing_data_reduction 'XCAD4 Siemens Software'
_computing_molecular_graphics 'XP in SHELXTL-PC (Siemens, 1990)'
_computing_publication_material 'SHELXL-93 (Sheldrick, 1993)'
_computing_structure_refinement 'SHELXL-93 (Sheldrick, 1993)'
_computing_structure_solution 'SHELXS-86 (Siemens, 1990)'
_diffrn_ambient_temperature 293(2)
_diffrn_measurement_device 'Enraf Nonius CAD4'
_diffrn_measurement_method '\w-2\q scans'
_diffrn_radiation_monochromator graphite
_diffrn_radiation_source 'fine-focus sealed tube'
_diffrn_radiation_type MoK\a
_diffrn_radiation_wavelength 0.71073
_diffrn_reflns_av_R_equivalents 0.0516
_diffrn_reflns_av_sigmaI/netI 0.0915
_diffrn_reflns_limit_h_max 22
_diffrn_reflns_limit_h_min 0
_diffrn_reflns_limit_k_max 13
_diffrn_reflns_limit_k_min 0
_diffrn_reflns_limit_l_max 23
_diffrn_reflns_limit_l_min -25
_diffrn_reflns_number 5667
_diffrn_reflns_theta_max 22.50
_diffrn_reflns_theta_min 1.73
_diffrn_standards_decay_% none
_diffrn_standards_interval_time 120
_diffrn_standards_number 2
_exptl_absorpt_coefficient_mu 5.517
_exptl_absorpt_correction_T_max 0.9814
_exptl_absorpt_correction_T_min 0.6072
_exptl_absorpt_correction_type 'XEMP in SHELXTL-PC (Siemens, 1990) using \y-scans'
_exptl_crystal_colour orange
_exptl_crystal_density_diffrn 1.551
_exptl_crystal_density_meas ?
_exptl_crystal_description discs
_exptl_crystal_F_000 2000
_exptl_crystal_size_max 0.38
_exptl_crystal_size_mid 0.36
_exptl_crystal_size_min 0.30
_refine_diff_density_max 1.008
_refine_diff_density_min -0.830
_refine_diff_density_rms 0.168
_refine_ls_extinction_coef 0.00018(4)
_refine_ls_extinction_expression Fc^*^=kFc[1+0.001xFc^2^\l^3^/sin(2\q)]^-1/4^
_refine_ls_extinction_method SHELXL
_refine_ls_goodness_of_fit_all 1.030
_refine_ls_goodness_of_fit_ref 1.112
_refine_ls_hydrogen_treatment 'see text'
_refine_ls_matrix_type full
_refine_ls_number_parameters 477
_refine_ls_number_reflns 5302
_refine_ls_number_restraints 0
_refine_ls_restrained_S_all 1.030
_refine_ls_restrained_S_obs 1.112
_refine_ls_R_factor_all 0.0863
_refine_ls_R_factor_gt 0.0512
_refine_ls_shift/esd_mean 0.000
_refine_ls_shift/su_max -0.001
_refine_ls_structure_factor_coef Fsqd
_refine_ls_weighting_details 'w=1/[\s^2^(Fo^2^)+(0.0321P)^2^+0.0000P] where P=(Fo^2^+2Fc^2^)/3'
_refine_ls_weighting_scheme calc
_refine_ls_wR_factor_all 0.0991
_refine_ls_wR_factor_ref 0.0889
_reflns_number_gt 3797
_reflns_number_total 5302
_reflns_threshold_expression >2sigma(I)
_cod_data_source_file 907144jsup1.cif
_cod_data_source_block 4
_cod_depositor_comments
;
The following automatic conversions were performed:

'_symmetry_cell_setting' value 'Monoclinic' changed to 'monoclinic'
according to /home/saulius/struct/CIF-dictionaries/cif_core.dic
dictionary named 'cif_core.dic' version 2.4.2 from 2011-04-26.

Automatic conversion script
Id: cif_fix_values 1891 2012-01-12 08:04:46Z andrius 

The following automatic conversions were performed:

'_exptl_crystal_density_meas' value 'not measured' was changed to '?'
- the value is perceived as not measured.

Automatic conversion script
Id: cif_fix_values 3008 2015-01-20 13:52:24Z robertas 

The following automatic conversions were performed:

'_refine_ls_weighting_scheme' value 'calc
w=1/[\s^2^(Fo^2^)+(0.0321P)^2^+0.0000P] where P=(Fo^2^+2Fc^2^)/3' was
changed to 'calc'. New tag '_refine_ls_weighting_details' was
created. The value of the new tag was set to
'w=1/[\s^2^(Fo^2^)+(0.0321P)^2^+0.0000P] where P=(Fo^2^+2Fc^2^)/3'.

Automatic conversion script
Id: cif_fix_values 3143 2015-03-26 13:38:13Z robertas 
;
_cod_original_sg_symbol_H-M 'P 21/n'
_cod_database_code 7110704

loop_
_symmetry_equiv_pos_as_xyz
'x, y, z'
'-x+1/2, y+1/2, -z+1/2'
'-x, -y, -z'
'x-1/2, -y-1/2, z-1/2'

loop_
_atom_site_aniso_label
_atom_site_aniso_U_11
_atom_site_aniso_U_22
_atom_site_aniso_U_33
_atom_site_aniso_U_23
_atom_site_aniso_U_13
_atom_site_aniso_U_12
Re1 0.0345(4) 0.0355(3) 0.0326(3) -0.0045(3) 0.0052(3) -0.0027(3)
N1 0.037(8) 0.052(8) 0.053(8) -0.037(6) 0.012(7) -0.034(6)
O1 0.060(8) 0.069(7) 0.053(7) -0.011(5) 0.025(6) -0.017(6)
C3 0.034(10) 0.064(11) 0.060(11) -0.002(9) 0.011(9) -0.009(8)
N3 0.043(8) 0.063(9) 0.048(9) -0.015(7) 0.007(7) -0.007(7)
C30 0.053(10) 0.057(10) 0.024(8) -0.007(7) 0.005(8) -0.011(8)
C31 0.128(18) 0.114(16) 0.058(12) -0.038(11) 0.049(12) -0.064(14)
C32 0.064(11) 0.053(9) 0.048(9) -0.015(8) 0.023(8) -0.023(9)
C33 0.131(16) 0.038(9) 0.051(10) 0.002(8) 0.002(10) 0.010(11)
C1 0.025(8) 0.035(8) 0.026(7) -0.001(6) 0.004(6) 0.000(6)
C2 0.035(9) 0.034(8) 0.057(10) -0.026(7) 0.018(8) -0.004(7)
B3 0.036(11) 0.038(9) 0.054(11) -0.001(8) 0.023(9) -0.009(8)
B4 0.059(11) 0.024(8) 0.051(10) -0.010(8) 0.024(9) -0.012(9)
B5 0.046(11) 0.042(10) 0.028(9) -0.002(7) 0.003(8) 0.001(8)
B6 0.035(11) 0.040(10) 0.051(12) -0.018(8) -0.005(9) 0.007(8)
B7 0.044(12) 0.036(11) 0.093(15) 0.009(10) 0.018(11) 0.010(9)
B8 0.036(11) 0.059(12) 0.108(17) 0.001(12) 0.037(11) 0.001(10)
B9 0.054(11) 0.025(8) 0.048(10) -0.008(8) 0.018(9) -0.001(9)
B10 0.045(12) 0.053(12) 0.041(11) 0.020(8) 0.004(9) 0.021(9)
B11 0.041(11) 0.059(13) 0.060(12) -0.008(10) -0.001(10) 0.019(10)
C4 0.049(10) 0.032(8) 0.033(8) 0.008(7) 0.001(7) 0.015(7)
N4 0.038(8) 0.033(8) 0.039(7) -0.007(5) -0.002(6) 0.003(6)
C40 0.030(9) 0.037(9) 0.061(10) -0.014(8) 0.004(8) 0.012(7)
C41 0.089(14) 0.064(11) 0.110(15) 0.000(11) 0.051(12) 0.010(11)
C42 0.045(10) 0.076(11) 0.067(12) -0.012(9) 0.009(9) 0.004(9)
C43 0.091(13) 0.051(9) 0.049(10) -0.011(8) 0.023(10) 0.021(9)
Re1A 0.0370(3) 0.0376(3) 0.0381(3) -0.0005(3) 0.0106(3) 0.0017(3)
N1A 0.064(8) 0.045(7) 0.037(7) 0.009(6) 0.018(7) -0.004(7)
O1A 0.074(8) 0.079(7) 0.054(7) 0.010(6) 0.033(6) 0.011(7)
C3A 0.039(9) 0.058(10) 0.026(8) -0.023(8) 0.001(7) -0.006(9)
N3A 0.071(10) 0.051(8) 0.036(7) -0.007(6) 0.018(7) -0.001(7)
C30A 0.075(12) 0.031(9) 0.063(11) -0.009(8) 0.023(10) -0.012(9)
C31A 0.223(27) 0.093(16) 0.076(15) 0.004(13) -0.026(17) -0.061(17)
C32A 0.167(25) 0.080(16) 0.158(23) -0.036(16) 0.023(20) -0.008(17)
C33A 0.319(39) 0.123(20) 0.253(32) -0.084(21) 0.230(32) -0.133(24)
C1A 0.040(9) 0.040(8) 0.043(9) 0.004(7) 0.011(8) 0.000(7)
C2A 0.053(10) 0.044(9) 0.054(10) -0.004(7) 0.020(8) -0.008(8)
B3A 0.066(14) 0.071(14) 0.078(15) 0.028(11) 0.029(12) 0.014(11)
B4A 0.085(15) 0.039(10) 0.046(12) 0.003(9) 0.009(11) 0.019(10)
B5A 0.056(12) 0.032(10) 0.060(12) -0.012(8) 0.024(10) -0.013(9)
B6A 0.044(11) 0.050(11) 0.047(11) -0.011(8) 0.029(9) -0.009(9)
B7A 0.059(12) 0.041(10) 0.051(12) -0.014(8) 0.024(10) -0.008(9)
B8A 0.057(12) 0.035(9) 0.077(13) -0.018(9) 0.053(11) 0.005(9)
B9A 0.049(13) 0.051(12) 0.100(16) -0.013(11) 0.031(12) 0.006(10)
B10A 0.080(15) 0.028(10) 0.082(15) 0.014(10) 0.037(12) 0.011(10)
B11A 0.078(15) 0.049(12) 0.093(16) -0.035(11) 0.062(13) -0.018(11)
C4A 0.039(9) 0.027(8) 0.043(9) -0.001(6) 0.025(8) 0.008(7)
N4A 0.038(8) 0.039(7) 0.039(8) -0.001(6) 0.015(7) 0.008(6)
C40A 0.028(8) 0.041(9) 0.048(9) 0.002(7) 0.011(7) 0.013(7)
C41A 0.040(10) 0.071(11) 0.075(12) 0.024(9) 0.011(9) 0.024(9)
C42A 0.056(11) 0.034(9) 0.110(14) -0.026(9) 0.043(10) -0.011(8)
C43A 0.080(12) 0.055(10) 0.062(11) 0.008(8) 0.046(10) 0.005(9)

loop_
_atom_site_label
_atom_site_type_symbol
_atom_site_fract_x
_atom_site_fract_y
_atom_site_fract_z
_atom_site_U_iso_or_equiv
_atom_site_thermal_displace_type
_atom_site_occupancy
_atom_site_calc_flag
_atom_site_refinement_flags
Re1 Re 0.62547(3) 0.13874(5) 0.28873(3) 0.0356(2) Uani 1 d .
N1 N 0.5415(6) 0.0871(9) 0.3003(5) 0.048(3) Uani 1 d .
O1 O 0.4883(6) 0.0487(8) 0.3137(5) 0.059(3) Uani 1 d .
C3 C 0.5707(8) 0.1845(12) 0.1935(8) 0.054(4) Uani 1 d .
N3 N 0.5466(7) 0.2097(10) 0.1391(6) 0.053(3) Uani 1 d .
C30 C 0.5218(8) 0.2397(12) 0.0684(6) 0.047(4) Uani 1 d .
C31 C 0.5923(10) 0.2522(15) 0.0501(8) 0.095(7) Uani 1 d .
H31A H 0.6237(10) 0.3106(15) 0.0769(8) 0.143 Uiso 1 calc R
H31B H 0.5788(10) 0.2724(15) 0.0041(8) 0.143 Uiso 1 calc R
H31C H 0.6196(10) 0.1815(15) 0.0577(8) 0.143 Uiso 1 calc R
C32 C 0.4689(8) 0.1495(11) 0.0289(6) 0.054(4) Uani 1 d .
H32A H 0.4248(8) 0.1455(11) 0.0428(6) 0.081 Uiso 1 calc R
H32B H 0.4943(8) 0.0773(11) 0.0362(6) 0.081 Uiso 1 calc R
H32C H 0.4536(8) 0.1683(11) -0.0175(6) 0.081 Uiso 1 calc R
C33 C 0.4803(10) 0.3545(11) 0.0662(7) 0.080(6) Uani 1 d .
H33A H 0.4356(10) 0.3426(11) 0.0783(7) 0.121 Uiso 1 calc R
H33B H 0.4662(10) 0.3854(11) 0.0221(7) 0.121 Uiso 1 calc R
H33C H 0.5135(10) 0.4068(11) 0.0969(7) 0.121 Uiso 1 calc R
C1 C 0.7293(7) 0.2299(10) 0.3441(6) 0.030(3) Uani 1 d .
C2 C 0.7356(7) 0.1958(10) 0.2722(7) 0.041(4) Uani 1 d .
H2 H 0.7160(7) 0.2497(10) 0.2276(7) 0.050 Uiso 1 calc R
B3 B 0.7238(9) 0.0548(13) 0.2573(8) 0.041(4) Uani 1 d .
H3 H 0.6987(9) 0.0120(13) 0.2091(8) 0.049 Uiso 1 calc R
B4 B 0.7178(9) -0.0004(13) 0.3328(7) 0.043(4) Uani 1 d .
H4 H 0.6885(9) -0.0815(13) 0.3332(7) 0.052 Uiso 1 calc R
B5 B 0.7216(9) 0.1120(12) 0.3892(7) 0.041(4) Uani 1 d .
H5 H 0.6961(9) 0.1040(12) 0.4288(7) 0.049 Uiso 1 calc R
B6 B 0.8058(9) 0.1899(13) 0.4044(8) 0.046(5) Uani 1 d .
H6 H 0.8303(9) 0.2369(13) 0.4513(8) 0.056 Uiso 1 calc R
B7 B 0.8143(10) 0.2451(14) 0.3312(9) 0.059(5) Uani 1 d .
H7 H 0.8433(10) 0.3260(14) 0.3296(9) 0.071 Uiso 1 calc R
B8 B 0.8137(9) 0.1296(15) 0.2800(10) 0.065(6) Uani 1 d .
H8 H 0.8452(9) 0.1357(15) 0.2445(10) 0.078 Uiso 1 calc R
B9 B 0.8075(9) 0.0015(13) 0.3195(7) 0.042(4) Uani 1 d .
H9 H 0.8349(9) -0.0772(13) 0.3109(7) 0.051 Uiso 1 calc R
B10 B 0.8031(9) 0.0381(13) 0.3973(8) 0.049(5) Uani 1 d .
H10 H 0.8279(9) -0.0180(13) 0.4403(8) 0.059 Uiso 1 calc R
B11 B 0.8613(10) 0.1174(14) 0.3645(9) 0.058(5) Uani 1 d .
H11 H 0.9236(10) 0.1134(14) 0.3860(9) 0.069 Uiso 1 calc R
C4 C 0.6559(8) 0.2904(11) 0.3317(6) 0.041(4) Uani 1 d .
N4 N 0.6444(6) 0.3855(9) 0.3570(5) 0.040(3) Uani 1 d .
H40 H 0.6826(68) 0.4283(101) 0.3807(59) 0.048 Uiso 1 d .
C40 C 0.5667(8) 0.4338(11) 0.3492(7) 0.045(4) Uani 1 d .
C41 C 0.5285(9) 0.3572(13) 0.3865(8) 0.083(5) Uani 1 d .
H41A H 0.5209(9) 0.2830(13) 0.3665(8) 0.125 Uiso 1 calc R
H41B H 0.4803(9) 0.3891(13) 0.3843(8) 0.125 Uiso 1 calc R
H41C H 0.5602(9) 0.3511(13) 0.4321(8) 0.125 Uiso 1 calc R
C42 C 0.5205(8) 0.4387(13) 0.2747(7) 0.065(5) Uani 1 d .
H42A H 0.5129(8) 0.3630(13) 0.2568(7) 0.097 Uiso 1 calc R
H42B H 0.5477(8) 0.4827(13) 0.2518(7) 0.097 Uiso 1 calc R
H42C H 0.4722(8) 0.4736(13) 0.2688(7) 0.097 Uiso 1 calc R
C43 C 0.5798(9) 0.5514(11) 0.3789(7) 0.064(5) Uani 1 d .
H43A H 0.6039(9) 0.5977(11) 0.3544(7) 0.096 Uiso 1 calc R
H43B H 0.6119(9) 0.5467(11) 0.4244(7) 0.096 Uiso 1 calc R
H43C H 0.5320(9) 0.5847(11) 0.3767(7) 0.096 Uiso 1 calc R
Re1A Re 0.25120(3) 0.00425(5) 0.07820(3) 0.0380(2) Uani 1 d .
N1A N 0.2740(6) -0.0018(9) 0.0039(5) 0.048(3) Uani 1 d .
O1A O 0.2865(6) -0.0011(9) -0.0481(5) 0.066(3) Uani 1 d .
C3A C 0.1956(7) -0.1450(13) 0.0547(6) 0.043(4) Uani 1 d .
N3A N 0.1635(7) -0.2300(10) 0.0397(5) 0.052(3) Uani 1 d .
C30A C 0.1310(10) -0.3444(12) 0.0206(8) 0.056(4) Uani 1 d .
C31A C 0.0925(13) -0.3460(16) -0.0511(9) 0.149(11) Uani 1 d .
H31D H 0.1278(13) -0.3255(16) -0.0735(9) 0.224 Uiso 1 calc R
H31E H 0.0513(13) -0.2925(16) -0.0624(9) 0.224 Uiso 1 calc R
H31F H 0.0730(13) -0.4209(16) -0.0646(9) 0.224 Uiso 1 calc R
C32A C 0.1953(13) -0.4266(16) 0.0402(11) 0.143(10) Uani 1 d .
H32D H 0.2196(13) -0.4239(16) 0.0874(11) 0.214 Uiso 1 calc R
H32E H 0.2313(13) -0.4069(16) 0.0184(11) 0.214 Uiso 1 calc R
H32F H 0.1764(13) -0.5020(16) 0.0273(11) 0.214 Uiso 1 calc R
C33A C 0.0868(15) -0.3733(18) 0.0639(12) 0.198(15) Uani 1 d .
H33D H 0.1189(15) -0.3690(18) 0.1095(12) 0.297 Uiso 1 calc R
H33E H 0.0672(15) -0.4491(18) 0.0542(12) 0.297 Uiso 1 calc R
H33F H 0.0455(15) -0.3207(18) 0.0564(12) 0.297 Uiso 1 calc R
C1A C 0.2958(8) 0.0597(11) 0.1820(6) 0.042(4) Uani 1 d .
C2A C 0.2067(8) 0.0259(11) 0.1653(7) 0.050(4) Uani 1 d .
H2A H 0.1872(8) -0.0593(11) 0.1737(7) 0.060 Uiso 1 calc R
B3A B 0.1497(12) 0.0969(16) 0.0963(10) 0.070(6) Uani 1 d .
H3A H 0.0973(12) 0.0665(16) 0.0589(10) 0.084 Uiso 1 calc R
B4A B 0.2131(11) 0.1948(13) 0.0764(9) 0.059(6) Uani 1 d .
H4A H 0.2009(11) 0.2290(13) 0.0259(9) 0.071 Uiso 1 calc R
B5A B 0.3069(10) 0.1706(12) 0.1313(8) 0.048(5) Uani 1 d .
H5A H 0.3569(10) 0.1907(12) 0.1167(8) 0.058 Uiso 1 calc R
B6A B 0.3126(10) 0.1941(13) 0.2146(8) 0.043(5) Uani 1 d .
H6A H 0.3657(10) 0.2229(13) 0.2519(8) 0.052 Uiso 1 calc R
B7A B 0.2503(10) 0.0977(13) 0.2360(8) 0.049(5) Uani 1 d .
H7A H 0.2629(10) 0.0635(13) 0.2866(8) 0.058 Uiso 1 calc R
B8A B 0.1556(10) 0.1289(13) 0.1830(8) 0.049(5) Uani 1 d .
H8A H 0.1064(10) 0.1172(13) 0.2001(8) 0.058 Uiso 1 calc R
B9A B 0.1589(11) 0.2405(15) 0.1289(10) 0.065(6) Uani 1 d .
H9A H 0.1117(11) 0.3013(15) 0.1117(10) 0.078 Uiso 1 calc R
B10A B 0.2543(11) 0.2806(14) 0.1477(9) 0.061(6) Uani 1 d .
H10A H 0.2683(11) 0.3699(14) 0.1416(9) 0.073 Uiso 1 calc R
B11A B 0.2236(11) 0.2396(14) 0.2128(10) 0.065(6) Uani 1 d .
H11A H 0.2192(11) 0.3017(14) 0.2500(10) 0.078 Uiso 1 calc R
C4A C 0.3352(8) -0.0350(10) 0.1634(6) 0.034(3) Uani 1 d .
N4A N 0.3984(7) -0.0800(10) 0.1979(5) 0.038(3) Uani 1 d .
H40A H 0.4138(82) -0.0558(117) 0.2297(62) 0.046 Uiso 1 d .
C40A C 0.4414(7) -0.1714(11) 0.1773(7) 0.039(4) Uani 1 d .
C41A C 0.5012(7) -0.2133(12) 0.2398(7) 0.064(5) Uani 1 d .
H41D H 0.5341(7) -0.1514(12) 0.2605(7) 0.096 Uiso 1 calc R
H41E H 0.5305(7) -0.2725(12) 0.2287(7) 0.096 Uiso 1 calc R
H41F H 0.4771(7) -0.2426(12) 0.2699(7) 0.096 Uiso 1 calc R
C42A C 0.3884(8) -0.2635(10) 0.1428(8) 0.063(5) Uani 1 d .
H42D H 0.3514(8) -0.2334(10) 0.1035(8) 0.094 Uiso 1 calc R
H42E H 0.3631(8) -0.2933(10) 0.1719(8) 0.094 Uiso 1 calc R
H42F H 0.4165(8) -0.3232(10) 0.1306(8) 0.094 Uiso 1 calc R
C43A C 0.4801(8) -0.1144(11) 0.1314(7) 0.060(4) Uani 1 d .
H43D H 0.5137(8) -0.0556(11) 0.1555(7) 0.090 Uiso 1 calc R
H43E H 0.4421(8) -0.0818(11) 0.0937(7) 0.090 Uiso 1 calc R
H43F H 0.5085(8) -0.1703(11) 0.1166(7) 0.090 Uiso 1 calc R

loop_
_atom_type_symbol
_atom_type_description
_atom_type_scat_dispersion_real
_atom_type_scat_dispersion_imag
_atom_type_scat_source
C C 0.0033 0.0016 'International Tables Vol C Tables 4.2.6.8 and 6.1.1.4'
H H 0.0000 0.0000 'International Tables Vol C Tables 4.2.6.8 and 6.1.1.4'
B B 0.0013 0.0007 'International Tables Vol C Tables 4.2.6.8 and 6.1.1.4'
N N 0.0061 0.0033 'International Tables Vol C Tables 4.2.6.8 and 6.1.1.4'
O O 0.0106 0.0060 'International Tables Vol C Tables 4.2.6.8 and 6.1.1.4'
Re Re -1.0185 7.2310 'International Tables Vol C Tables 4.2.6.8 and 6.1.1.4'

loop_
_geom_angle_atom_site_label_1
_geom_angle_atom_site_label_2
_geom_angle_atom_site_label_3
_geom_angle
_geom_angle_publ_flag
N1 Re1 C4 111.9(5) yes
N1 Re1 C3 93.0(5) yes
C4 Re1 C3 101.3(5) yes
N1 Re1 C1 139.4(5) yes
C4 Re1 C1 41.3(5) yes
C3 Re1 C1 118.5(5) yes
N1 Re1 C2 176.9(4) yes
C4 Re1 C2 71.1(5) yes
C3 Re1 C2 87.2(5) yes
C1 Re1 C2 42.4(4) ?
N1 Re1 B5 106.1(6) yes
C4 Re1 B5 71.4(5) yes
C3 Re1 B5 161.0(6) yes
C1 Re1 B5 44.7(5) ?
C2 Re1 B5 73.8(5) ?
N1 Re1 B4 105.8(5) yes
C4 Re1 B4 112.3(5) yes
C3 Re1 B4 130.7(6) yes
C1 Re1 B4 73.8(5) ?
C2 Re1 B4 71.8(5) ?
B5 Re1 B4 44.7(5) ?
N1 Re1 B3 134.4(5) yes
C4 Re1 B3 111.9(5) yes
C3 Re1 B3 90.6(6) yes
C1 Re1 B3 74.1(5) ?
C2 Re1 B3 42.5(4) ?
B5 Re1 B3 76.6(6) ?
B4 Re1 B3 44.3(5) ?
O1 N1 Re1 174.1(11) yes
N3 C3 Re1 173.3(14) yes
C3 N3 C30 175.1(16) yes
N3 C30 C31 106.5(12) ?
N3 C30 C32 109.5(12) ?
C31 C30 C32 113.3(12) ?
N3 C30 C33 103.1(11) ?
C31 C30 C33 112.3(13) ?
C32 C30 C33 111.5(12) ?
C4 C1 C2 107.3(10) ?
C4 C1 B6 141.9(11) ?
C2 C1 B6 110.8(10) ?
C4 C1 B7 140.4(11) ?
C2 C1 B7 61.0(9) ?
B6 C1 B7 62.8(9) ?
C4 C1 B5 104.1(10) ?
C2 C1 B5 111.9(10) ?
B6 C1 B5 62.8(9) ?
B7 C1 B5 115.3(10) ?
C4 C1 Re1 62.5(7) yes
C2 C1 Re1 72.2(6) ?
B6 C1 Re1 132.0(9) ?
B7 C1 Re1 132.0(9) ?
B5 C1 Re1 71.6(6) ?
B8 C2 C1 111.3(12) ?
B8 C2 B3 66.6(9) ?
C1 C2 B3 111.9(11) ?
B8 C2 B7 63.5(10) ?
C1 C2 B7 61.8(9) ?
B3 C2 B7 120.3(11) ?
B8 C2 Re1 131.8(10) ?
C1 C2 Re1 65.4(6) ?
B3 C2 Re1 70.9(7) ?
B7 C2 Re1 126.0(10) ?
C2 B3 B4 103.5(11) ?
C2 B3 B9 100.1(11) ?
B4 B3 B9 60.0(9) ?
C2 B3 B8 54.6(8) ?
B4 B3 B8 105.3(12) ?
B9 B3 B8 57.9(9) ?
C2 B3 Re1 66.6(7) ?
B4 B3 Re1 67.1(7) ?
B9 B3 Re1 120.3(10) ?
B8 B3 Re1 117.2(10) ?
B3 B4 B5 109.9(11) ?
B3 B4 B9 60.7(9) ?
B5 B4 B9 105.5(11) ?
B3 B4 B10 107.5(11) ?
B5 B4 B10 57.4(8) ?
B9 B4 B10 58.3(9) ?
B3 B4 Re1 68.6(7) ?
B5 B4 Re1 67.1(7) ?
B9 B4 Re1 122.1(9) ?
B10 B4 Re1 119.0(9) ?
B10 B5 C1 103.4(11) ?
B10 B5 B6 62.3(9) ?
C1 B5 B6 56.5(8) ?
B10 B5 B4 61.7(9) ?
C1 B5 B4 102.4(10) ?
B6 B5 B4 110.5(12) ?
B10 B5 Re1 123.7(10) ?
C1 B5 Re1 63.7(6) ?
B6 B5 Re1 118.4(10) ?
B4 B5 Re1 68.2(7) ?
C1 B6 B7 60.2(9) ?
C1 B6 B5 60.7(8) ?
B7 B6 B5 111.5(12) ?
C1 B6 B11 104.9(11) ?
B7 B6 B11 60.5(10) ?
B5 B6 B11 106.8(11) ?
C1 B6 B10 103.0(11) ?
B7 B6 B10 107.6(12) ?
B5 B6 B10 57.7(9) ?
B11 B6 B10 58.7(9) ?
C2 B7 C1 57.2(8) ?
C2 B7 B8 56.0(9) ?
C1 B7 B8 101.8(12) ?
C2 B7 B6 103.1(12) ?
C1 B7 B6 57.0(9) ?
B8 B7 B6 106.7(12) ?
C2 B7 B11 101.7(11) ?
C1 B7 B11 102.2(12) ?
B8 B7 B11 59.3(9) ?
B6 B7 B11 60.2(9) ?
C2 B8 B11 106.6(13) ?
C2 B8 B7 60.5(9) ?
B11 B8 B7 61.2(10) ?
C2 B8 B9 105.4(12) ?
B11 B8 B9 61.4(10) ?
B7 B8 B9 111.0(14) ?
C2 B8 B3 58.7(8) ?
B11 B8 B3 110.5(13) ?
B7 B8 B3 111.2(12) ?
B9 B8 B3 60.6(9) ?
B10 B9 B8 106.0(12) ?
B10 B9 B11 59.3(9) ?
B8 B9 B11 58.9(9) ?
B10 B9 B4 60.9(9) ?
B8 B9 B4 107.5(11) ?
B11 B9 B4 108.5(11) ?
B10 B9 B3 108.4(11) ?
B8 B9 B3 61.5(9) ?
B11 B9 B3 109.3(11) ?
B4 B9 B3 59.3(8) ?
B5 B10 B9 110.3(11) ?
B5 B10 B11 109.7(11) ?
B9 B10 B11 61.4(9) ?
B5 B10 B4 60.9(8) ?
B9 B10 B4 60.8(9) ?
B11 B10 B4 110.0(12) ?
B5 B10 B6 60.1(9) ?
B9 B10 B6 108.6(12) ?
B11 B10 B6 59.8(9) ?
B4 B10 B6 108.1(11) ?
B8 B11 B10 106.7(13) ?
B8 B11 B6 106.3(12) ?
B10 B11 B6 61.5(10) ?
B8 B11 B7 59.6(10) ?
B10 B11 B7 108.9(12) ?
B6 B11 B7 59.3(9) ?
B8 B11 B9 59.7(9) ?
B10 B11 B9 59.3(9) ?
B6 B11 B9 108.4(12) ?
B7 B11 B9 108.5(12) ?
N4 C4 C1 127.6(12) yes
N4 C4 Re1 154.7(11) yes
C1 C4 Re1 76.2(7) yes
C4 N4 C40 124.3(11) yes
C43 C40 N4 106.3(11) ?
C43 C40 C41 111.3(13) ?
N4 C40 C41 108.3(11) ?
C43 C40 C42 110.9(12) ?
N4 C40 C42 108.6(12) ?
C41 C40 C42 111.2(12) ?
N1A Re1A C3A 89.9(5) yes
N1A Re1A C4A 116.8(5) yes
C3A Re1A C4A 102.0(5) yes
N1A Re1A C1A 142.3(5) yes
C3A Re1A C1A 120.2(5) yes
C4A Re1A C1A 40.2(4) yes
N1A Re1A C2A 171.8(5) yes
C3A Re1A C2A 90.3(5) yes
C4A Re1A C2A 71.1(5) yes
C1A Re1A C2A 42.7(5) ?
N1A Re1A B3A 127.9(6) yes
C3A Re1A B3A 94.0(6) yes
C4A Re1A B3A 113.0(6) yes
C1A Re1A B3A 75.7(6) ?
C2A Re1A B3A 43.9(5) ?
N1A Re1A B5A 105.6(6) yes
C3A Re1A B5A 164.5(6) yes
C4A Re1A B5A 70.4(5) yes
C1A Re1A B5A 45.4(5) ?
C2A Re1A B5A 74.6(5) ?
B3A Re1A B5A 77.4(7) ?
N1A Re1A B4A 100.6(6) yes
C3A Re1A B4A 134.3(6) yes
C4A Re1A B4A 111.9(5) yes
C1A Re1A B4A 75.2(5) ?
C2A Re1A B4A 73.6(6) ?
B3A Re1A B4A 45.2(6) ?
B5A Re1A B4A 44.8(6) ?
O1A N1A Re1A 176.3(11) yes
N3A C3A Re1A 178.3(12) yes
C3A N3A C30A 173.4(15) yes
C31A C30A C33A 118.1(18) ?
C31A C30A N3A 108.5(13) ?
C33A C30A N3A 107.6(14) ?
C31A C30A C32A 111.1(16) ?
C33A C30A C32A 103.9(17) ?
N3A C30A C32A 107.1(14) ?
C4A C1A C2A 108.8(11) ?
C4A C1A B7A 142.4(12) ?
C2A C1A B7A 60.8(9) ?
C4A C1A B6A 140.6(12) ?
C2A C1A B6A 110.6(11) ?
B7A C1A B6A 63.1(9) ?
C4A C1A B5A 103.3(11) ?
C2A C1A B5A 111.5(11) ?
B7A C1A B5A 114.2(11) ?
B6A C1A B5A 61.3(8) ?
C4A C1A Re1A 63.7(7) yes
C2A C1A Re1A 71.6(7) ?
B7A C1A Re1A 130.8(9) ?
B6A C1A Re1A 130.0(9) ?
B5A C1A Re1A 71.4(7) ?
C1A C2A B8A 113.1(11) ?
C1A C2A B7A 61.6(9) ?
B8A C2A B7A 64.9(9) ?
C1A C2A B3A 111.5(11) ?
B8A C2A B3A 66.4(10) ?
B7A C2A B3A 120.1(12) ?
C1A C2A Re1A 65.7(7) ?
B8A C2A Re1A 130.9(9) ?
B7A C2A Re1A 125.9(9) ?
B3A C2A Re1A 69.3(8) ?
C2A B3A B4A 104.1(13) ?
C2A B3A B9A 99.8(13) ?
B4A B3A B9A 60.4(10) ?
C2A B3A B8A 55.2(9) ?
B4A B3A B8A 106.1(13) ?
B9A B3A B8A 57.5(10) ?
C2A B3A Re1A 66.8(8) ?
B4A B3A Re1A 68.1(8) ?
B9A B3A Re1A 121.4(12) ?
B8A B3A Re1A 118.4(11) ?
B10A B4A B5A 58.1(9) ?
B10A B4A B3A 107.2(14) ?
B5A B4A B3A 108.9(12) ?
B10A B4A B9A 58.4(10) ?
B5A B4A B9A 105.5(12) ?
B3A B4A B9A 60.2(10) ?
B10A B4A Re1A 119.0(10) ?
B5A B4A Re1A 67.0(7) ?
B3A B4A Re1A 66.7(8) ?
B9A B4A Re1A 119.9(11) ?
B10A B5A C1A 104.0(12) ?
B10A B5A B6A 61.9(10) ?
C1A B5A B6A 58.4(8) ?
B10A B5A B4A 60.8(10) ?
C1A B5A B4A 103.6(12) ?
B6A B5A B4A 111.0(13) ?
B10A B5A Re1A 122.4(11) ?
C1A B5A Re1A 63.2(6) ?
B6A B5A Re1A 119.4(10) ?
B4A B5A Re1A 68.2(7) ?
C1A B6A B11A 103.2(11) ?
C1A B6A B5A 60.3(8) ?
B11A B6A B5A 106.5(13) ?
C1A B6A B7A 58.0(8) ?
B11A B6A B7A 60.3(9) ?
B5A B6A B7A 109.1(11) ?
C1A B6A B10A 102.6(11) ?
B11A B6A B10A 58.7(10) ?
B5A B6A B10A 58.0(9) ?
B7A B6A B10A 106.7(12) ?
C2A B7A C1A 57.6(8) ?
C2A B7A B11A 102.3(12) ?
C1A B7A B11A 102.4(12) ?
C2A B7A B6A 104.7(11) ?
C1A B7A B6A 58.9(8) ?
B11A B7A B6A 58.3(9) ?
C2A B7A B8A 56.8(8) ?
C1A B7A B8A 103.5(11) ?
B11A B7A B8A 60.1(9) ?
B6A B7A B8A 107.3(12) ?
C2A B8A B9A 104.4(11) ?
C2A B8A B11A 102.7(11) ?
B9A B8A B11A 61.0(10) ?
C2A B8A B7A 58.2(8) ?
B9A B8A B7A 109.0(12) ?
B11A B8A B7A 59.1(9) ?
C2A B8A B3A 58.4(8) ?
B9A B8A B3A 60.1(10) ?
B11A B8A B3A 107.8(12) ?
B7A B8A B3A 108.1(11) ?
B10A B9A B8A 107.5(13) ?
B10A B9A B11A 58.3(10) ?
B8A B9A B11A 60.1(10) ?
B10A B9A B3A 107.5(13) ?
B8A B9A B3A 62.4(9) ?
B11A B9A B3A 108.9(13) ?
B10A B9A B4A 59.6(10) ?
B8A B9A B4A 109.2(12) ?
B11A B9A B4A 106.4(12) ?
B3A B9A B4A 59.3(10) ?
B5A B10A B11A 108.2(12) ?
B5A B10A B9A 110.6(13) ?
B11A B10A B9A 62.1(11) ?
B5A B10A B4A 61.0(10) ?
B11A B10A B4A 111.3(13) ?
B9A B10A B4A 61.9(11) ?
B5A B10A B6A 60.1(9) ?
B11A B10A B6A 58.7(10) ?
B9A B10A B6A 109.5(13) ?
B4A B10A B6A 109.7(11) ?
B6A B11A B10A 62.6(10) ?
B6A B11A B7A 61.4(10) ?
B10A B11A B7A 110.6(12) ?
B6A B11A B8A 110.3(11) ?
B10A B11A B8A 107.6(13) ?
B7A B11A B8A 60.8(9) ?
B6A B11A B9A 110.5(12) ?
B10A B11A B9A 59.5(11) ?
B7A B11A B9A 108.7(12) ?
B8A B11A B9A 58.9(10) ?
N4A C4A C1A 127.6(12) yes
N4A C4A Re1A 154.7(10) yes
C1A C4A Re1A 76.1(8) yes
C4A N4A C40A 127.7(11) yes
C42A C40A N4A 109.7(11) ?
C42A C40A C41A 112.1(12) ?
N4A C40A C41A 106.8(11) ?
C42A C40A C43A 112.0(12) ?
N4A C40A C43A 106.3(10) ?
C41A C40A C43A 109.6(11) ?

loop_
_geom_bond_atom_site_label_1
_geom_bond_atom_site_label_2
_geom_bond_distance
_geom_bond_publ_flag
Re1 N1 1.769(11) yes
Re1 C4 2.000(13) yes
Re1 C3 2.02(2) yes
Re1 C1 2.189(12) yes
Re1 C2 2.293(13) yes
Re1 B5 2.318(14) yes
Re1 B4 2.34(2) yes
Re1 B3 2.36(2) yes
N1 O1 1.206(12) yes
C3 N3 1.14(2) yes
N3 C30 1.47(2) yes
C30 C31 1.49(2) ?
C30 C32 1.50(2) ?
C30 C33 1.55(2) ?
C1 C4 1.49(2) ?
C1 C2 1.62(2) ?
C1 B6 1.64(2) ?
C1 B7 1.70(2) ?
C1 B5 1.72(2) ?
C2 B8 1.61(2) ?
C2 B3 1.69(2) ?
C2 B7 1.69(2) ?
B3 B4 1.77(2) ?
B3 B9 1.80(2) ?
B3 B8 1.81(2) ?
B4 B5 1.77(2) ?
B4 B9 1.78(2) ?
B4 B10 1.79(2) ?
B5 B10 1.71(2) ?
B5 B6 1.75(2) ?
B6 B7 1.74(2) ?
B6 B11 1.76(2) ?
B6 B10 1.79(2) ?
B7 B8 1.74(2) ?
B7 B11 1.77(2) ?
B8 B11 1.73(2) ?
B8 B9 1.75(2) ?
B9 B10 1.74(2) ?
B9 B11 1.78(2) ?
B10 B11 1.74(2) ?
C4 N4 1.289(15) yes
N4 C40 1.51(2) yes
C40 C43 1.51(2) ?
C40 C41 1.52(2) ?
C40 C42 1.54(2) ?
Re1A N1A 1.768(11) yes
Re1A C3A 2.015(15) yes
Re1A C4A 2.024(13) yes
Re1A C1A 2.191(13) yes
Re1A C2A 2.281(14) yes
Re1A B3A 2.32(2) yes
Re1A B5A 2.326(14) yes
Re1A B4A 2.35(2) yes
N1A O1A 1.205(12) yes
C3A N3A 1.15(2) yes
N3A C30A 1.48(2) yes
C30A C31A 1.46(2) ?
C30A C33A 1.46(2) ?
C30A C32A 1.49(2) ?
C1A C4A 1.46(2) ?
C1A C2A 1.63(2) ?
C1A B7A 1.70(2) ?
C1A B6A 1.71(2) ?
C1A B5A 1.75(2) ?
C2A B8A 1.66(2) ?
C2A B7A 1.69(2) ?
C2A B3A 1.72(2) ?
B3A B4A 1.80(3) ?
B3A B9A 1.81(3) ?
B3A B8A 1.85(2) ?
B4A B10A 1.78(2) ?
B4A B5A 1.78(2) ?
B4A B9A 1.82(2) ?
B5A B10A 1.73(2) ?
B5A B6A 1.77(2) ?
B6A B11A 1.73(2) ?
B6A B7A 1.79(2) ?
B6A B10A 1.80(2) ?
B7A B11A 1.76(2) ?
B7A B8A 1.79(2) ?
B8A B9A 1.76(2) ?
B8A B11A 1.78(2) ?
B9A B10A 1.75(2) ?
B9A B11A 1.80(3) ?
B10A B11A 1.73(2) ?
C4A N4A 1.28(2) yes
N4A C40A 1.49(2) yes
C40A C42A 1.49(2) ?
C40A C41A 1.51(2) ?
C40A C43A 1.54(2) ?

loop_
_geom_hbond_atom_site_label_D
_geom_hbond_atom_site_label_H
_geom_hbond_atom_site_label_A
_geom_hbond_distance_DH
_geom_hbond_distance_HA
_geom_hbond_distance_DA
_geom_hbond_angle_DHA
_geom_hbond_site_symmetry_A
_geom_hbond_publ_flag
N4 H40 O1A 0.6914 2.2508 2.9113 160.36 2_555 yes
N4A H40A O1 0.8811 2.2077 3.0746 167.83 3_666 yes
